data_4128266
loop_
_publ_author_name
'Song, Jung-Ah'
'Park, Bohyun'
'Kim, Soohyung'
'Kang, Cheol'
'Lee, Dongwhan'
'Baik, Mu-Hyun'
'Grubbs, Robert H.'
'Choi, Tae-Lim'

_publ_section_title
;
 Living Polymerization Caught in the Act: Direct Observation of an
 Arrested Intermediate in Metathesis Polymerization.
;
_journal_issue 25
_journal_name_full 'Journal of the American Chemical Society'
_journal_page_first 10039
_journal_page_last 10047
_journal_paper_doi 10.1021/jacs.9b04019
_journal_volume 141
_journal_year 2019
_chemical_formula_moiety 'C49 H50 Cl2 N4 O2 Ru, C H2 Cl2'
_chemical_formula_sum 'C50 H52 Cl4 N4 O2 Ru'
_chemical_formula_weight 983.82
_space_group_crystal_system monoclinic
_space_group_IT_number 14
_space_group_name_Hall '-P 2ybc'
_space_group_name_H-M_alt 'P 1 21/c 1'
_symmetry_space_group_name_Hall '-P 2ybc'
_symmetry_space_group_name_H-M 'P 1 21/c 1'
_atom_sites_solution_hydrogens mixed
_atom_sites_solution_primary dual
_audit_creation_date 2018-02-06
_audit_creation_method
;
Olex2 1.2
(compiled 2017.08.10 svn.r3458 for OlexSys, GUI svn.r5381)
;
_cell_angle_alpha 90
_cell_angle_beta 100.8170(10)
_cell_angle_gamma 90
_cell_formula_units_Z 4
_cell_length_a 9.91960(10)
_cell_length_b 21.86780(10)
_cell_length_c 21.50840(10)
_cell_measurement_reflns_used 34793
_cell_measurement_temperature 101(2)
_cell_measurement_theta_max 73.6500
_cell_measurement_theta_min 2.8970
_cell_volume 4582.70(6)
_computing_cell_refinement 'CrysAlisPro 1.171.39.29d (Rigaku OD, 2017)'
_computing_data_collection 'CrysAlisPro 1.171.39.29d (Rigaku OD, 2017)'
_computing_data_reduction 'CrysAlisPro 1.171.39.29d (Rigaku OD, 2017)'
_computing_molecular_graphics 'Olex2 (Dolomanov et al., 2009)'
_computing_publication_material 'Olex2 (Dolomanov et al., 2009)'
_computing_structure_refinement 'ShelXL (Sheldrick, 2015)'
_computing_structure_solution 'ShelXT (Sheldrick, 2015)'
_diffrn_ambient_environment N~2~
_diffrn_ambient_temperature 101(2)
_diffrn_detector 'CCD plate'
_diffrn_detector_area_resol_mean 5.2262
_diffrn_detector_type AtlasS2
_diffrn_measured_fraction_theta_full 1.000
_diffrn_measured_fraction_theta_max 0.989
_diffrn_measurement_details
;
List of Runs (angles in degrees, time in seconds):

  # Type    Start    End  Width  t~exp~   \w     \q     \k     \f   Frames
--------------------------------------------------------------------------
  1  \w    -96.00  -2.00   1.00    1.19    --  -41.82 125.00-120.00   94
  2  \w     14.00 115.00   1.00    1.19    --   41.82  57.00  60.00  101
  3  \w    -38.00  83.00   1.00    1.19    --   41.82 -19.00   0.00  121
  4  \w     23.00  98.00   1.00    1.19    --   41.82-125.00-180.00   75
  5  \w     33.00 122.00   1.00    4.77    --  105.87-125.00 150.00   89
  6  \w     77.00 178.00   1.00    4.77    --  105.87  61.00 -90.00  101
  7  \w     77.00 178.00   1.00    4.77    --  105.87  61.00  30.00  101
  8  \w     94.00 178.00   1.00    4.77    --  105.87 125.00  30.00   84
  9  \w     34.00 135.00   1.00    4.77    --  105.87 -61.00 -90.00  101
 10  \w     77.00 178.00   1.00    4.77    --  105.87  61.00 -30.00  101
 11  \w      9.00 118.00   1.00    1.19    --   41.82  77.00-150.00  109
 12  \w     17.00 116.00   1.00    1.19    --   41.82  38.00-180.00   99
 13  \w      9.00 118.00   1.00    1.19    --   41.82  77.00 -60.00  109
 14  \w     34.00 135.00   1.00    4.77    --  105.87 -61.00 120.00  101
 15  \w     77.00 178.00   1.00    4.77    --  105.87  61.00  90.00  101
 16  \w     73.00 130.00   1.00    4.77    --  105.87  77.00-150.00   57
 17  \w     53.00 178.00   1.00    4.77    --  105.87  15.00-150.00  125
;
_diffrn_measurement_device 'four-circle diffractometer'
_diffrn_measurement_device_type 'SuperNova, Dual, Cu at home/near, AtlasS2'
_diffrn_measurement_method '\w scans'
_diffrn_orient_matrix_type 'CrysAlisPro convention (1999,Acta A55,543-557)'
_diffrn_orient_matrix_UB_11 0.1028902000
_diffrn_orient_matrix_UB_12 0.0378765000
_diffrn_orient_matrix_UB_13 0.0473249000
_diffrn_orient_matrix_UB_21 -0.0190995000
_diffrn_orient_matrix_UB_22 -0.0439758000
_diffrn_orient_matrix_UB_23 0.0536467000
_diffrn_orient_matrix_UB_31 0.1185143000
_diffrn_orient_matrix_UB_32 -0.0399303000
_diffrn_orient_matrix_UB_33 -0.0141751000
_diffrn_radiation_monochromator mirror
_diffrn_radiation_probe x-ray
_diffrn_radiation_type CuK\a
_diffrn_radiation_wavelength 1.54184
_diffrn_reflns_av_R_equivalents 0.0259
_diffrn_reflns_av_unetI/netI 0.0154
_diffrn_reflns_Laue_measured_fraction_full 1.000
_diffrn_reflns_Laue_measured_fraction_max 0.989
_diffrn_reflns_limit_h_max 12
_diffrn_reflns_limit_h_min -11
_diffrn_reflns_limit_k_max 26
_diffrn_reflns_limit_k_min -27
_diffrn_reflns_limit_l_max 26
_diffrn_reflns_limit_l_min -26
_diffrn_reflns_number 46526
_diffrn_reflns_point_group_measured_fraction_full 1.000
_diffrn_reflns_point_group_measured_fraction_max 0.989
_diffrn_reflns_theta_full 67.684
_diffrn_reflns_theta_max 73.765
_diffrn_reflns_theta_min 2.908
_diffrn_source 'micro-focus sealed X-ray tube'
_diffrn_source_type 'SuperNova (Cu) X-ray Source'
_exptl_absorpt_coefficient_mu 5.262
_exptl_absorpt_correction_T_max 1.00000
_exptl_absorpt_correction_T_min 0.57361
_exptl_absorpt_correction_type multi-scan
_exptl_absorpt_process_details
;
CrysAlisPro 1.171.39.29d (Rigaku Oxford Diffraction, 2017)
Empirical absorption correction using spherical harmonics,
 implemented in SCALE3 ABSPACK scaling algorithm.
;
_exptl_crystal_colour 'clear light brown'
_exptl_crystal_colour_lustre clear
_exptl_crystal_colour_modifier light
_exptl_crystal_colour_primary brown
_exptl_crystal_density_diffrn 1.426
_exptl_crystal_description plate
_exptl_crystal_F_000 2032
_exptl_crystal_size_max 0.345
_exptl_crystal_size_mid 0.15
_exptl_crystal_size_min 0.107
_refine_diff_density_max 0.410
_refine_diff_density_min -0.452
_refine_diff_density_rms 0.050
_refine_ls_extinction_method none
_refine_ls_goodness_of_fit_ref 1.061
_refine_ls_hydrogen_treatment mixed
_refine_ls_matrix_type full
_refine_ls_number_parameters 587
_refine_ls_number_reflns 9183
_refine_ls_number_restraints 13
_refine_ls_restrained_S_all 1.073
_refine_ls_R_factor_all 0.0225
_refine_ls_R_factor_gt 0.0223
_refine_ls_shift/su_max 0.004
_refine_ls_shift/su_mean 0.000
_refine_ls_structure_factor_coef Fsqd
_refine_ls_weighting_details 'w=1/[\s^2^(Fo^2^)+(0.0188P)^2^+3.9992P] where P=(Fo^2^+2Fc^2^)/3'
_refine_ls_weighting_scheme calc
_refine_ls_wR_factor_gt 0.0532
_refine_ls_wR_factor_ref 0.0533
_reflns_Friedel_coverage 0.000
_reflns_number_gt 9069
_reflns_number_total 9183
_reflns_threshold_expression 'I > 2\s(I)'
_cod_data_source_file ja9b04019_si_003.cif
_cod_data_source_block exp_1179
_cod_database_code 4128266
_shelx_shelxl_version_number 2017/1
_chemical_oxdiff_formula CHNOClRu
_shelx_space_group_comment
;
The symmetry employed for this shelxl refinement is uniquely defined
by the following loop, which should always be used as a source of
symmetry information in preference to the above space-group names.
They are only intended as comments.
;
_shelx_estimated_absorpt_t_max 0.603
_shelx_estimated_absorpt_t_min 0.264
_reflns_odcompleteness_completeness 100.00
_reflns_odcompleteness_iscentric 1
_reflns_odcompleteness_theta 66.97
_olex2_refinement_description
;
1. Fixed Uiso
 At 1.2 times of:
  All C(H) groups, All C(H,H) groups, All C(H,H,H,H) groups
 At 1.5 times of:
  All C(H,H,H) groups
2. Restrained distances
 Cl3'-C50 \\sim Cl3-C50
 with sigma of 0.005
3. Uiso/Uaniso restraints and constraints
Cl4 \\sim Cl4': within 1.7A with sigma of 0.01 and sigma for terminal atoms of
0.005
Cl3 \\sim Cl3': within 1.7A with sigma of 0.04 and sigma for terminal atoms of
0.01
4. Others
 Sof(Cl3')=Sof(Cl4')=Sof(H50C)=Sof(H50D)=1-FVAR(1)
 Sof(Cl3)=Sof(Cl4)=Sof(H50A)=Sof(H50B)=FVAR(1)
5.a Secondary CH2 refined with riding coordinates:
 C2(H2A,H2B), C3(H3A,H3B), C33(H33A,H33B), C34(H34A,H34B), C35(H35A,H35B),
 C50(H50A,H50B), C50(H50C,H50D)
5.b Aromatic/amide H refined with riding coordinates:
 C6(H6), C8(H8), C15(H15), C17(H17), C28(H28), C29(H29), C30(H30), C31(H31),
 C32(H32), C38(H38), C39(H39), C40(H40), C41(H41), C42(H42), C45(H45), C46(H46),
  C47(H47), C48(H48), C49(H49)
5.c Idealised Me refined as rotating group:
 C10(H10A,H10B,H10C), C11(H11A,H11B,H11C), C12(H12A,H12B,H12C), C19(H19A,H19B,
 H19C), C20(H20A,H20B,H20C), C21(H21A,H21B,H21C)
;
_olex2_submission_special_instructions 'No special instructions were received'
_oxdiff_exptl_absorpt_empirical_details
;
Empirical correction (ABSPACK) includes:
- Absorption correction using spherical harmonics
- Frame scaling
;
_oxdiff_exptl_absorpt_empirical_full_max 1.688
_oxdiff_exptl_absorpt_empirical_full_min 0.745

loop_
_space_group_symop_operation_xyz
'x, y, z'
'-x, y+1/2, -z+1/2'
'-x, -y, -z'
'x, -y-1/2, z-1/2'

loop_
_atom_site_label
_atom_site_type_symbol
_atom_site_fract_x
_atom_site_fract_y
_atom_site_fract_z
_atom_site_U_iso_or_equiv
_atom_site_adp_type
_atom_site_occupancy
_atom_site_site_symmetry_order
_atom_site_calc_flag
_atom_site_refinement_flags_posn
_atom_site_refinement_flags_adp
_atom_site_refinement_flags_occupancy
_atom_site_disorder_assembly
_atom_site_disorder_group
Ru1 Ru 0.64212(2) 0.64077(2) 0.66748(2) 0.00902(4) Uani 1 1 d . . . . .
Cl1 Cl 0.64552(3) 0.74936(2) 0.67787(2) 0.01536(7) Uani 1 1 d . . . . .
Cl2 Cl 0.60252(3) 0.53597(2) 0.63936(2) 0.01577(7) Uani 1 1 d . . . . .
O1 O 1.13596(13) 0.73844(6) 0.95444(5) 0.0252(3) Uani 1 1 d . . . . .
O2 O 1.06640(14) 0.50194(6) 0.91925(7) 0.0381(3) Uani 1 1 d . . . . .
N1 N 0.36781(12) 0.66599(6) 0.58469(6) 0.0132(2) Uani 1 1 d . . . . .
N2 N 0.33216(12) 0.64864(6) 0.67952(6) 0.0139(2) Uani 1 1 d . . . . .
N3 N 1.04896(13) 0.67854(6) 0.87071(6) 0.0150(2) Uani 1 1 d . . . . .
N4 N 0.93787(13) 0.58589(6) 0.88996(6) 0.0157(3) Uani 1 1 d . . . . .
C1 C 0.42835(14) 0.65059(6) 0.64351(7) 0.0113(3) Uani 1 1 d . . . . .
C2 C 0.21848(15) 0.67610(8) 0.57771(7) 0.0194(3) Uani 1 1 d . . . . .
H2A H 0.167065 0.647682 0.547637 0.023 Uiso 1 1 calc R . . . .
H2B H 0.193708 0.717609 0.564277 0.023 Uiso 1 1 calc R . . . .
C3 C 0.19417(16) 0.66431(9) 0.64434(8) 0.0247(4) Uani 1 1 d . . . . .
H3A H 0.158615 0.700483 0.661808 0.030 Uiso 1 1 calc R . . . .
H3B H 0.130539 0.630736 0.644972 0.030 Uiso 1 1 calc R . . . .
C4 C 0.43053(14) 0.66334(7) 0.52945(7) 0.0125(3) Uani 1 1 d . . . . .
C5 C 0.48043(15) 0.71653(7) 0.50595(7) 0.0137(3) Uani 1 1 d . . . . .
C6 C 0.54102(15) 0.71141(7) 0.45233(7) 0.0157(3) Uani 1 1 d . . . . .
H6 H 0.578358 0.746087 0.437111 0.019 Uiso 1 1 calc R . . . .
C7 C 0.54695(15) 0.65611(8) 0.42128(7) 0.0165(3) Uani 1 1 d . . . . .
C8 C 0.48815(15) 0.60486(7) 0.44368(7) 0.0166(3) Uani 1 1 d . . . . .
H8 H 0.489855 0.567821 0.422604 0.020 Uiso 1 1 calc R . . . .
C9 C 0.42684(15) 0.60743(7) 0.49672(7) 0.0142(3) Uani 1 1 d . . . . .
C10 C 0.45972(17) 0.77861(7) 0.53272(7) 0.0182(3) Uani 1 1 d . . . . .
H10A H 0.378027 0.796844 0.508944 0.027 Uiso 1 1 calc GR . . . .
H10B H 0.537265 0.804102 0.530112 0.027 Uiso 1 1 calc GR . . . .
H10C H 0.450660 0.774531 0.576183 0.027 Uiso 1 1 calc GR . . . .
C11 C 0.60906(18) 0.65122(8) 0.36256(8) 0.0234(3) Uani 1 1 d . . . . .
H11A H 0.667460 0.615909 0.365731 0.035 Uiso 1 1 calc GR . . . .
H11B H 0.662033 0.687252 0.358551 0.035 Uiso 1 1 calc GR . . . .
H11C H 0.537183 0.647376 0.326064 0.035 Uiso 1 1 calc GR . . . .
C12 C 0.34667(16) 0.55330(7) 0.51326(7) 0.0190(3) Uani 1 1 d . . . . .
H12A H 0.250796 0.559453 0.496797 0.028 Uiso 1 1 calc GR . . . .
H12B H 0.360790 0.548980 0.558435 0.028 Uiso 1 1 calc GR . . . .
H12C H 0.377310 0.516946 0.495091 0.028 Uiso 1 1 calc GR . . . .
C13 C 0.34737(14) 0.62559(7) 0.74290(7) 0.0144(3) Uani 1 1 d . . . . .
C14 C 0.37717(15) 0.66638(7) 0.79363(7) 0.0168(3) Uani 1 1 d . . . . .
C15 C 0.39849(16) 0.64235(8) 0.85503(7) 0.0205(3) Uani 1 1 d . . . . .
H15 H 0.419295 0.668783 0.889361 0.025 Uiso 1 1 calc R . . . .
C16 C 0.38936(16) 0.58002(8) 0.86595(8) 0.0220(3) Uani 1 1 d . . . . .
C17 C 0.35105(17) 0.54140(8) 0.81424(8) 0.0212(3) Uani 1 1 d . . . . .
H17 H 0.340129 0.499883 0.821279 0.025 Uiso 1 1 calc R . . . .
C18 C 0.32856(15) 0.56305(7) 0.75224(7) 0.0177(3) Uani 1 1 d . . . . .
C19 C 0.38811(18) 0.73397(8) 0.78271(8) 0.0236(3) Uani 1 1 d . . . . .
H19A H 0.466792 0.741982 0.763924 0.035 Uiso 1 1 calc GR . . . .
H19B H 0.397717 0.755149 0.822398 0.035 Uiso 1 1 calc GR . . . .
H19C H 0.306796 0.747933 0.754844 0.035 Uiso 1 1 calc GR . . . .
C20 C 0.4199(2) 0.55410(10) 0.93239(8) 0.0326(4) Uani 1 1 d . . . . .
H20A H 0.502454 0.530225 0.937827 0.049 Uiso 1 1 calc GR . . . .
H20B H 0.344944 0.528649 0.938985 0.049 Uiso 1 1 calc GR . . . .
H20C H 0.431509 0.586991 0.962485 0.049 Uiso 1 1 calc GR . . . .
C21 C 0.28835(19) 0.51923(8) 0.69771(8) 0.0253(4) Uani 1 1 d . . . . .
H21A H 0.201946 0.531546 0.672813 0.038 Uiso 1 1 calc GR . . . .
H21B H 0.280190 0.478722 0.713816 0.038 Uiso 1 1 calc GR . . . .
H21C H 0.357324 0.519529 0.671808 0.038 Uiso 1 1 calc GR . . . .
C22 C 0.85192(14) 0.61121(7) 0.65762(7) 0.0120(3) Uani 1 1 d . . . . .
C23 C 0.86956(14) 0.66021(7) 0.69978(7) 0.0125(3) Uani 1 1 d . . . . .
C24 C 0.89589(15) 0.65170(7) 0.76865(7) 0.0126(3) Uani 1 1 d . . . . .
C25 C 0.79134(15) 0.63066(7) 0.79515(7) 0.0124(3) Uani 1 1 d . . . . .
C26 C 0.66439(15) 0.61975(7) 0.75214(7) 0.0123(3) Uani 1 1 d . . . . .
C27 C 0.86308(14) 0.61723(7) 0.59026(7) 0.0132(3) Uani 1 1 d . . . . .
C28 C 0.85794(15) 0.67387(7) 0.55982(7) 0.0162(3) Uani 1 1 d . . . . .
H28 H 0.840308 0.709105 0.581150 0.019 Uiso 1 1 calc R . . . .
C29 C 0.87902(16) 0.67786(8) 0.49783(7) 0.0197(3) Uani 1 1 d . . . . .
H29 H 0.877682 0.715836 0.478254 0.024 Uiso 1 1 calc R . . . .
C30 C 0.90203(16) 0.62539(8) 0.46510(7) 0.0206(3) Uani 1 1 d . . . . .
H30 H 0.917632 0.628212 0.423886 0.025 Uiso 1 1 calc R . . . .
C31 C 0.90170(16) 0.56885(8) 0.49394(7) 0.0205(3) Uani 1 1 d . . . . .
H31 H 0.913992 0.533536 0.471566 0.025 Uiso 1 1 calc R . . . .
C32 C 0.88300(15) 0.56466(7) 0.55646(7) 0.0170(3) Uani 1 1 d . . . . .
H32 H 0.883817 0.526549 0.575724 0.020 Uiso 1 1 calc R . . . .
C33 C 1.03869(15) 0.66607(7) 0.80330(7) 0.0145(3) Uani 1 1 d . . . . .
H33A H 1.098042 0.631831 0.798483 0.017 Uiso 1 1 calc R . . . .
H33B H 1.072399 0.701390 0.783605 0.017 Uiso 1 1 calc R . . . .
C34 C 1.05606(16) 0.62556(8) 0.91203(8) 0.0197(3) Uani 1 1 d . . . . .
H34A H 1.055749 0.638696 0.955077 0.024 Uiso 1 1 calc R . . . .
H34B H 1.140436 0.603254 0.911690 0.024 Uiso 1 1 calc R . . . .
C35 C 0.80624(15) 0.61553(7) 0.86501(7) 0.0143(3) Uani 1 1 d . . . . .
H35A H 0.798982 0.652867 0.888510 0.017 Uiso 1 1 calc R . . . .
H35B H 0.731990 0.588653 0.871055 0.017 Uiso 1 1 calc R . . . .
C36 C 1.08779(15) 0.73416(7) 0.89790(7) 0.0168(3) Uani 1 1 d . . . . .
C37 C 1.06418(16) 0.79023(7) 0.85740(7) 0.0170(3) Uani 1 1 d . . . . .
C38 C 1.16125(16) 0.83703(8) 0.86990(8) 0.0212(3) Uani 1 1 d . . . . .
H38 H 1.241364 0.831133 0.899557 0.025 Uiso 1 1 calc R . . . .
C39 C 1.13818(18) 0.89235(8) 0.83806(9) 0.0273(4) Uani 1 1 d . . . . .
H39 H 1.203751 0.923196 0.845749 0.033 Uiso 1 1 calc R . . . .
C40 C 1.01736(19) 0.90170(8) 0.79476(9) 0.0282(4) Uani 1 1 d . . . . .
H40 H 1.001600 0.938982 0.773855 0.034 Uiso 1 1 calc R . . . .
C41 C 0.91984(18) 0.85541(8) 0.78259(8) 0.0236(3) Uani 1 1 d . . . . .
H41 H 0.838730 0.861863 0.753737 0.028 Uiso 1 1 calc R . . . .
C42 C 0.94334(16) 0.79964(7) 0.81340(7) 0.0183(3) Uani 1 1 d . . . . .
H42 H 0.878629 0.768514 0.804765 0.022 Uiso 1 1 calc R . . . .
C43 C 0.95496(17) 0.52463(8) 0.89559(8) 0.0215(3) Uani 1 1 d . . . . .
C44 C 0.83172(17) 0.48490(7) 0.87348(8) 0.0206(3) Uani 1 1 d . . . . .
C45 C 0.7779(2) 0.45219(8) 0.91856(9) 0.0287(4) Uani 1 1 d . . . . .
H45 H 0.815211 0.456599 0.961334 0.034 Uiso 1 1 calc R . . . .
C46 C 0.6682(2) 0.41294(9) 0.89939(10) 0.0347(4) Uani 1 1 d . . . . .
H46 H 0.631396 0.391429 0.929580 0.042 Uiso 1 1 calc R . . . .
C47 C 0.6128(2) 0.40543(9) 0.83592(10) 0.0320(4) Uani 1 1 d . . . . .
H47 H 0.540272 0.378463 0.823482 0.038 Uiso 1 1 calc R . . . .
C48 C 0.6659(2) 0.43826(8) 0.79088(9) 0.0285(4) Uani 1 1 d . . . . .
H48 H 0.628605 0.433581 0.748133 0.034 Uiso 1 1 calc R . . . .
C49 C 0.77475(18) 0.47809(8) 0.80971(8) 0.0232(3) Uani 1 1 d . . . . .
H49 H 0.809787 0.500356 0.779494 0.028 Uiso 1 1 calc R . . . .
H22 H 0.8576(18) 0.5713(9) 0.6746(8) 0.014(4) Uiso 1 1 d . . . . .
H23 H 0.8925(19) 0.6992(9) 0.6857(9) 0.017(4) Uiso 1 1 d . . . . .
H26 H 0.596(2) 0.5971(9) 0.7669(9) 0.019(5) Uiso 1 1 d . . . . .
Cl3 Cl 1.1890(2) 0.35201(10) 0.97704(5) 0.0487(4) Uani 0.795(8) 1 d D U P A 1
Cl3' Cl 1.2173(10) 0.3724(5) 0.9747(2) 0.075(2) Uani 0.205(8) 1 d D U P A 2
Cl4 Cl 0.97037(15) 0.32073(7) 0.86936(10) 0.0448(3) Uani 0.795(8) 1 d . U P A 1
Cl4' Cl 0.9830(9) 0.3234(3) 0.8958(7) 0.0693(15) Uani 0.205(8) 1 d . U P A 2
C50 C 1.1290(2) 0.36032(9) 0.89490(10) 0.0373(5) Uani 1 1 d D . . . .
H50A H 1.197362 0.344489 0.872242 0.045 Uiso 0.795(8) 1 calc R . P A 1
H50B H 1.116215 0.403402 0.884770 0.045 Uiso 0.795(8) 1 calc R . P A 1
H50C H 1.109907 0.399336 0.873621 0.045 Uiso 0.205(8) 1 calc R . P A 2
H50D H 1.186169 0.336509 0.871959 0.045 Uiso 0.205(8) 1 calc R . P A 2

loop_
_atom_site_aniso_label
_atom_site_aniso_U_11
_atom_site_aniso_U_22
_atom_site_aniso_U_33
_atom_site_aniso_U_23
_atom_site_aniso_U_13
_atom_site_aniso_U_12
Ru1 0.00646(6) 0.01109(6) 0.00965(6) -0.00123(4) 0.00187(4) -0.00066(4)
Cl1 0.01304(16) 0.01226(15) 0.02074(16) -0.00130(12) 0.00301(13) -0.00079(12)
Cl2 0.01393(16) 0.01302(16) 0.02006(16) -0.00454(13) 0.00245(13) -0.00180(12)
O1 0.0269(6) 0.0293(6) 0.0166(5) -0.0076(5) -0.0030(5) -0.0017(5)
O2 0.0246(7) 0.0242(7) 0.0595(9) 0.0081(6) -0.0079(6) 0.0057(5)
N1 0.0079(6) 0.0188(6) 0.0128(6) 0.0003(5) 0.0013(5) 0.0013(5)
N2 0.0066(6) 0.0218(6) 0.0136(6) 0.0010(5) 0.0024(5) 0.0006(5)
N3 0.0128(6) 0.0186(6) 0.0128(6) -0.0033(5) -0.0001(5) -0.0007(5)
N4 0.0119(6) 0.0187(6) 0.0155(6) 0.0004(5) -0.0003(5) 0.0012(5)
C1 0.0100(7) 0.0096(6) 0.0142(7) -0.0020(5) 0.0016(5) -0.0014(5)
C2 0.0095(7) 0.0323(9) 0.0163(7) 0.0011(6) 0.0019(6) 0.0039(6)
C3 0.0093(7) 0.0452(11) 0.0198(8) 0.0077(7) 0.0028(6) 0.0056(7)
C4 0.0084(6) 0.0177(7) 0.0110(6) 0.0002(5) 0.0008(5) 0.0020(5)
C5 0.0099(7) 0.0158(7) 0.0142(7) -0.0008(5) -0.0009(5) 0.0013(5)
C6 0.0130(7) 0.0184(7) 0.0157(7) 0.0032(6) 0.0022(6) -0.0002(6)
C7 0.0114(7) 0.0245(8) 0.0132(7) -0.0002(6) 0.0011(5) 0.0042(6)
C8 0.0149(7) 0.0176(7) 0.0160(7) -0.0040(6) -0.0005(6) 0.0037(6)
C9 0.0106(7) 0.0153(7) 0.0149(7) 0.0007(5) -0.0020(5) 0.0014(5)
C10 0.0205(8) 0.0155(7) 0.0181(7) -0.0008(6) 0.0020(6) 0.0000(6)
C11 0.0206(8) 0.0334(9) 0.0175(8) -0.0013(7) 0.0063(6) 0.0061(7)
C12 0.0193(8) 0.0171(7) 0.0194(7) -0.0011(6) 0.0004(6) -0.0029(6)
C13 0.0064(6) 0.0240(8) 0.0133(7) 0.0016(6) 0.0035(5) 0.0009(6)
C14 0.0093(7) 0.0241(8) 0.0178(7) -0.0013(6) 0.0049(6) -0.0001(6)
C15 0.0142(7) 0.0326(9) 0.0149(7) -0.0036(6) 0.0031(6) -0.0014(6)
C16 0.0146(7) 0.0349(9) 0.0174(7) 0.0055(7) 0.0052(6) 0.0032(7)
C17 0.0189(8) 0.0222(8) 0.0248(8) 0.0058(7) 0.0095(6) 0.0024(6)
C18 0.0113(7) 0.0234(8) 0.0198(7) 0.0001(6) 0.0063(6) -0.0004(6)
C19 0.0267(9) 0.0238(8) 0.0221(8) -0.0046(7) 0.0091(7) -0.0037(7)
C20 0.0294(10) 0.0481(12) 0.0203(8) 0.0116(8) 0.0046(7) 0.0066(9)
C21 0.0275(9) 0.0245(8) 0.0263(8) -0.0042(7) 0.0116(7) -0.0077(7)
C22 0.0048(6) 0.0170(7) 0.0145(7) -0.0010(6) 0.0027(5) 0.0012(5)
C23 0.0049(6) 0.0169(7) 0.0158(7) -0.0016(6) 0.0023(5) -0.0019(5)
C24 0.0100(7) 0.0134(7) 0.0143(7) -0.0039(5) 0.0019(5) 0.0016(5)
C25 0.0114(7) 0.0127(7) 0.0129(7) -0.0024(5) 0.0021(5) 0.0017(5)
C26 0.0098(7) 0.0137(7) 0.0140(7) -0.0017(5) 0.0037(5) 0.0008(5)
C27 0.0059(6) 0.0196(7) 0.0144(7) -0.0020(6) 0.0025(5) -0.0014(5)
C28 0.0114(7) 0.0199(7) 0.0171(7) -0.0008(6) 0.0022(6) 0.0000(6)
C29 0.0142(7) 0.0256(8) 0.0193(7) 0.0062(6) 0.0032(6) 0.0001(6)
C30 0.0137(7) 0.0362(9) 0.0126(7) -0.0002(6) 0.0047(6) -0.0018(7)
C31 0.0185(8) 0.0264(8) 0.0179(7) -0.0067(6) 0.0065(6) -0.0008(6)
C32 0.0154(7) 0.0192(7) 0.0173(7) -0.0025(6) 0.0057(6) -0.0016(6)
C33 0.0102(7) 0.0190(7) 0.0144(7) -0.0048(6) 0.0020(5) 0.0003(6)
C34 0.0150(7) 0.0224(8) 0.0194(7) 0.0005(6) -0.0029(6) -0.0002(6)
C35 0.0113(7) 0.0181(7) 0.0134(7) -0.0010(5) 0.0021(5) 0.0021(6)
C36 0.0097(7) 0.0235(8) 0.0173(7) -0.0065(6) 0.0027(6) -0.0003(6)
C37 0.0145(7) 0.0196(7) 0.0178(7) -0.0072(6) 0.0058(6) -0.0008(6)
C38 0.0142(7) 0.0250(8) 0.0252(8) -0.0095(7) 0.0056(6) -0.0036(6)
C39 0.0236(9) 0.0245(9) 0.0367(10) -0.0071(7) 0.0132(7) -0.0078(7)
C40 0.0322(10) 0.0225(8) 0.0331(9) 0.0027(7) 0.0141(8) -0.0005(7)
C41 0.0216(8) 0.0269(9) 0.0229(8) 0.0000(7) 0.0054(7) 0.0020(7)
C42 0.0155(7) 0.0204(8) 0.0197(7) -0.0062(6) 0.0054(6) -0.0023(6)
C43 0.0201(8) 0.0206(8) 0.0227(8) 0.0031(6) 0.0013(6) 0.0030(6)
C44 0.0209(8) 0.0154(7) 0.0255(8) 0.0024(6) 0.0044(6) 0.0024(6)
C45 0.0387(10) 0.0239(9) 0.0242(8) 0.0031(7) 0.0076(8) -0.0018(8)
C46 0.0457(12) 0.0257(9) 0.0371(10) 0.0051(8) 0.0189(9) -0.0087(8)
C47 0.0313(10) 0.0227(9) 0.0436(11) -0.0040(8) 0.0107(8) -0.0091(7)
C48 0.0316(10) 0.0254(9) 0.0283(9) -0.0032(7) 0.0047(7) -0.0042(7)
C49 0.0253(9) 0.0200(8) 0.0253(8) 0.0025(6) 0.0071(7) -0.0019(7)
Cl3 0.0597(6) 0.0618(9) 0.0280(5) 0.0140(4) 0.0169(4) 0.0239(6)
Cl3' 0.104(5) 0.092(5) 0.037(2) 0.037(3) 0.037(3) 0.074(4)
Cl4 0.0445(5) 0.0329(4) 0.0583(8) 0.0052(5) 0.0126(5) 0.0087(3)
Cl4' 0.073(3) 0.0411(19) 0.101(4) 0.002(3) 0.034(3) 0.0069(18)
C50 0.0515(13) 0.0315(10) 0.0332(10) 0.0090(8) 0.0188(9) 0.0133(9)

loop_
_atom_type_symbol
_atom_type_description
_atom_type_scat_dispersion_real
_atom_type_scat_dispersion_imag
_atom_type_scat_source
C C 0.0181 0.0091 'International Tables Vol C Tables 4.2.6.8 and 6.1.1.4'
H H 0.0000 0.0000 'International Tables Vol C Tables 4.2.6.8 and 6.1.1.4'
Cl Cl 0.3639 0.7018 'International Tables Vol C Tables 4.2.6.8 and 6.1.1.4'
N N 0.0311 0.0180 'International Tables Vol C Tables 4.2.6.8 and 6.1.1.4'
O O 0.0492 0.0322 'International Tables Vol C Tables 4.2.6.8 and 6.1.1.4'
Ru Ru 0.0552 3.2960 'International Tables Vol C Tables 4.2.6.8 and 6.1.1.4'

loop_
_geom_angle_atom_site_label_1
_geom_angle_atom_site_label_2
_geom_angle_atom_site_label_3
_geom_angle
Cl2 Ru1 Cl1 168.462(13)
C1 Ru1 Cl1 85.24(4)
C1 Ru1 Cl2 85.71(4)
C1 Ru1 C22 157.84(5)
C1 Ru1 C23 162.94(5)
C22 Ru1 Cl1 107.52(4)
C22 Ru1 Cl2 79.00(4)
C22 Ru1 C23 36.06(5)
C23 Ru1 Cl1 77.84(4)
C23 Ru1 Cl2 111.36(4)
C26 Ru1 Cl1 99.10(5)
C26 Ru1 Cl2 89.68(5)
C26 Ru1 C1 101.29(6)
C26 Ru1 C22 94.61(6)
C26 Ru1 C23 79.47(6)
C1 N1 C2 113.41(12)
C1 N1 C4 125.64(12)
C4 N1 C2 120.11(12)
C1 N2 C3 112.94(12)
C1 N2 C13 127.02(12)
C13 N2 C3 119.41(12)
C34 N3 C33 116.40(12)
C36 N3 C33 123.37(13)
C36 N3 C34 117.91(12)
C34 N4 C35 117.42(12)
C43 N4 C34 118.59(13)
C43 N4 C35 123.95(13)
N1 C1 Ru1 120.80(10)
N2 C1 Ru1 130.73(11)
N2 C1 N1 108.26(12)
N1 C2 H2A 111.3
N1 C2 H2B 111.3
N1 C2 C3 102.26(12)
H2A C2 H2B 109.2
C3 C2 H2A 111.3
C3 C2 H2B 111.3
N2 C3 C2 103.12(12)
N2 C3 H3A 111.1
N2 C3 H3B 111.1
C2 C3 H3A 111.1
C2 C3 H3B 111.1
H3A C3 H3B 109.1
C5 C4 N1 120.15(13)
C5 C4 C9 121.35(13)
C9 C4 N1 118.17(13)
C4 C5 C6 117.88(14)
C4 C5 C10 122.04(13)
C6 C5 C10 119.84(14)
C5 C6 H6 119.0
C7 C6 C5 121.94(14)
C7 C6 H6 119.0
C6 C7 C8 118.48(14)
C6 C7 C11 121.68(15)
C8 C7 C11 119.77(15)
C7 C8 H8 119.1
C7 C8 C9 121.87(14)
C9 C8 H8 119.1
C4 C9 C12 122.01(13)
C8 C9 C4 118.09(14)
C8 C9 C12 119.58(14)
C5 C10 H10A 109.5
C5 C10 H10B 109.5
C5 C10 H10C 109.5
H10A C10 H10B 109.5
H10A C10 H10C 109.5
H10B C10 H10C 109.5
C7 C11 H11A 109.5
C7 C11 H11B 109.5
C7 C11 H11C 109.5
H11A C11 H11B 109.5
H11A C11 H11C 109.5
H11B C11 H11C 109.5
C9 C12 H12A 109.5
C9 C12 H12B 109.5
C9 C12 H12C 109.5
H12A C12 H12B 109.5
H12A C12 H12C 109.5
H12B C12 H12C 109.5
C14 C13 N2 119.12(14)
C14 C13 C18 121.74(14)
C18 C13 N2 119.12(14)
C13 C14 C15 117.98(15)
C13 C14 C19 121.09(14)
C15 C14 C19 120.92(15)
C14 C15 H15 119.2
C16 C15 C14 121.66(15)
C16 C15 H15 119.2
C15 C16 C17 118.50(15)
C15 C16 C20 121.28(16)
C17 C16 C20 120.23(17)
C16 C17 H17 119.0
C16 C17 C18 121.97(16)
C18 C17 H17 119.0
C13 C18 C21 122.13(14)
C17 C18 C13 117.89(15)
C17 C18 C21 119.97(15)
C14 C19 H19A 109.5
C14 C19 H19B 109.5
C14 C19 H19C 109.5
H19A C19 H19B 109.5
H19A C19 H19C 109.5
H19B C19 H19C 109.5
C16 C20 H20A 109.5
C16 C20 H20B 109.5
C16 C20 H20C 109.5
H20A C20 H20B 109.5
H20A C20 H20C 109.5
H20B C20 H20C 109.5
C18 C21 H21A 109.5
C18 C21 H21B 109.5
C18 C21 H21C 109.5
H21A C21 H21B 109.5
H21A C21 H21C 109.5
H21B C21 H21C 109.5
Ru1 C22 H22 102.7(11)
C23 C22 Ru1 73.75(8)
C23 C22 C27 123.05(14)
C23 C22 H22 117.9(11)
C27 C22 Ru1 108.08(9)
C27 C22 H22 116.8(11)
Ru1 C23 H23 110.8(11)
C22 C23 Ru1 70.18(8)
C22 C23 C24 122.43(14)
C22 C23 H23 119.5(11)
C24 C23 Ru1 105.27(9)
C24 C23 H23 115.4(11)
C23 C24 C33 116.50(12)
C25 C24 C23 117.57(13)
C25 C24 C33 125.91(13)
C24 C25 C26 115.69(13)
C24 C25 C35 123.40(13)
C26 C25 C35 120.81(13)
Ru1 C26 H26 120.2(11)
C25 C26 Ru1 121.41(11)
C25 C26 H26 117.9(11)
C28 C27 C22 122.34(14)
C32 C27 C22 118.76(14)
C32 C27 C28 118.88(13)
C27 C28 H28 119.8
C29 C28 C27 120.40(15)
C29 C28 H28 119.8
C28 C29 H29 119.9
C30 C29 C28 120.22(15)
C30 C29 H29 119.9
C29 C30 H30 120.1
C31 C30 C29 119.80(14)
C31 C30 H30 120.1
C30 C31 H31 119.9
C30 C31 C32 120.21(15)
C32 C31 H31 119.9
C27 C32 C31 120.41(15)
C27 C32 H32 119.8
C31 C32 H32 119.8
N3 C33 C24 114.49(12)
N3 C33 H33A 108.6
N3 C33 H33B 108.6
C24 C33 H33A 108.6
C24 C33 H33B 108.6
H33A C33 H33B 107.6
N3 C34 N4 109.28(12)
N3 C34 H34A 109.8
N3 C34 H34B 109.8
N4 C34 H34A 109.8
N4 C34 H34B 109.8
H34A C34 H34B 108.3
N4 C35 C25 111.91(12)
N4 C35 H35A 109.2
N4 C35 H35B 109.2
C25 C35 H35A 109.2
C25 C35 H35B 109.2
H35A C35 H35B 107.9
O1 C36 N3 121.12(15)
O1 C36 C37 120.33(14)
N3 C36 C37 118.50(13)
C38 C37 C36 117.48(14)
C42 C37 C36 122.39(14)
C42 C37 C38 119.73(15)
C37 C38 H38 120.0
C39 C38 C37 120.00(16)
C39 C38 H38 120.0
C38 C39 H39 120.0
C38 C39 C40 120.07(16)
C40 C39 H39 120.0
C39 C40 H40 119.9
C39 C40 C41 120.11(17)
C41 C40 H40 119.9
C40 C41 H41 119.9
C42 C41 C40 120.11(16)
C42 C41 H41 119.9
C37 C42 H42 120.0
C41 C42 C37 119.96(15)
C41 C42 H42 120.0
O2 C43 N4 121.58(16)
O2 C43 C44 120.79(15)
N4 C43 C44 117.61(14)
C45 C44 C43 118.24(16)
C45 C44 C49 119.67(16)
C49 C44 C43 122.03(15)
C44 C45 H45 120.2
C46 C45 C44 119.61(17)
C46 C45 H45 120.2
C45 C46 H46 119.6
C47 C46 C45 120.76(17)
C47 C46 H46 119.6
C46 C47 H47 120.1
C46 C47 C48 119.73(17)
C48 C47 H47 120.1
C47 C48 H48 120.1
C47 C48 C49 119.86(17)
C49 C48 H48 120.1
C44 C49 H49 119.8
C48 C49 C44 120.36(16)
C48 C49 H49 119.8
Cl3 C50 Cl4 111.67(13)
Cl3 C50 H50A 109.3
Cl3 C50 H50B 109.3
Cl3' C50 H50C 109.8
Cl3' C50 H50D 109.8
Cl4 C50 H50A 109.3
Cl4 C50 H50B 109.3
Cl4' C50 Cl3' 109.3(3)
Cl4' C50 H50C 109.8
Cl4' C50 H50D 109.8
H50A C50 H50B 107.9
H50C C50 H50D 108.3

loop_
_geom_bond_atom_site_label_1
_geom_bond_atom_site_label_2
_geom_bond_distance
Ru1 Cl1 2.3847(3)
Ru1 Cl2 2.3840(3)
Ru1 C1 2.0972(14)
Ru1 C22 2.2271(13)
Ru1 C23 2.2728(14)
Ru1 C26 1.8505(14)
O1 C36 1.2238(19)
O2 C43 1.231(2)
N1 C1 1.3377(19)
N1 C2 1.4773(18)
N1 C4 1.4419(18)
N2 C1 1.3377(19)
N2 C3 1.4748(19)
N2 C13 1.4346(19)
N3 C33 1.4600(18)
N3 C34 1.454(2)
N3 C36 1.373(2)
N4 C34 1.464(2)
N4 C35 1.4664(18)
N4 C43 1.353(2)
C2 H2A 0.9700
C2 H2B 0.9700
C2 C3 1.519(2)
C3 H3A 0.9700
C3 H3B 0.9700
C4 C5 1.395(2)
C4 C9 1.408(2)
C5 C6 1.401(2)
C5 C10 1.504(2)
C6 H6 0.9300
C6 C7 1.388(2)
C7 C8 1.391(2)
C7 C11 1.509(2)
C8 H8 0.9300
C8 C9 1.391(2)
C9 C12 1.505(2)
C10 H10A 0.9600
C10 H10B 0.9600
C10 H10C 0.9600
C11 H11A 0.9600
C11 H11B 0.9600
C11 H11C 0.9600
C12 H12A 0.9600
C12 H12B 0.9600
C12 H12C 0.9600
C13 C14 1.397(2)
C13 C18 1.400(2)
C14 C15 1.400(2)
C14 C19 1.504(2)
C15 H15 0.9300
C15 C16 1.389(2)
C16 C17 1.391(2)
C16 C20 1.514(2)
C17 H17 0.9300
C17 C18 1.393(2)
C18 C21 1.509(2)
C19 H19A 0.9600
C19 H19B 0.9600
C19 H19C 0.9600
C20 H20A 0.9600
C20 H20B 0.9600
C20 H20C 0.9600
C21 H21A 0.9600
C21 H21B 0.9600
C21 H21C 0.9600
C22 C23 1.393(2)
C22 C27 1.4794(19)
C22 H22 0.943(19)
C23 C24 1.467(2)
C23 H23 0.946(19)
C24 C25 1.354(2)
C24 C33 1.505(2)
C25 C26 1.436(2)
C25 C35 1.5183(19)
C26 H26 0.94(2)
C27 C28 1.397(2)
C27 C32 1.394(2)
C28 H28 0.9300
C28 C29 1.391(2)
C29 H29 0.9300
C29 C30 1.387(2)
C30 H30 0.9300
C30 C31 1.384(2)
C31 H31 0.9300
C31 C32 1.395(2)
C32 H32 0.9300
C33 H33A 0.9700
C33 H33B 0.9700
C34 H34A 0.9700
C34 H34B 0.9700
C35 H35A 0.9700
C35 H35B 0.9700
C36 C37 1.497(2)
C37 C38 1.396(2)
C37 C42 1.396(2)
C38 H38 0.9300
C38 C39 1.388(3)
C39 H39 0.9300
C39 C40 1.388(3)
C40 H40 0.9300
C40 C41 1.391(3)
C41 H41 0.9300
C41 C42 1.387(2)
C42 H42 0.9300
C43 C44 1.502(2)
C44 C45 1.390(2)
C44 C49 1.390(2)
C45 H45 0.9300
C45 C46 1.387(3)
C46 H46 0.9300
C46 C47 1.382(3)
C47 H47 0.9300
C47 C48 1.387(3)
C48 H48 0.9300
C48 C49 1.387(2)
C49 H49 0.9300
Cl3 C50 1.765(2)
Cl3' C50 1.794(5)
Cl4 C50 1.790(3)
Cl4' C50 1.661(8)
C50 H50A 0.9700
C50 H50B 0.9700
C50 H50C 0.9700
C50 H50D 0.9700
